data_7052501
loop_
_publ_author_name
'Sun, Zhong-Ming'
'Mao, Jiang-Gao'
'Sun, Yan-Qiong'
'Zeng, Hui-Yi'
'Clearfield, Abraham'

_publ_section_title
;
 Hydrothermal synthesis, characterization and crystal structures of two
 new layered lead(ii) diphosphonates
;
_journal_issue 9
_journal_name_full 'New Journal of Chemistry'
_journal_page_first 1326
_journal_paper_doi 10.1039/b302240b
_journal_volume 27
_journal_year 2003
_chemical_formula_sum 'C18 H36 Cl2 N2 O17 P4 Pb3'
_chemical_formula_weight 1368.84
_chemical_name_systematic
;
?
;
_space_group_IT_number 15
_symmetry_cell_setting monoclinic
_symmetry_space_group_name_Hall '-I 2ya'
_symmetry_space_group_name_H-M 'I 1 2/a 1'
_atom_sites_solution_hydrogens geom
_atom_sites_solution_primary direct
_atom_sites_solution_secondary difmap
_audit_creation_method SHELXL-97
_cell_angle_alpha 90.00
_cell_angle_beta 95.2900(10)
_cell_angle_gamma 90.00
_cell_formula_units_Z 4
_cell_length_a 9.8986(2)
_cell_length_b 31.4972(4)
_cell_length_c 10.9253(4)
_cell_measurement_temperature 293(2)
_cell_volume 3391.76(15)
_computing_structure_refinement 'SHELXL-97 (Sheldrick, 1997)'
_computing_structure_solution 'SHELXS-97 (Sheldrick, 1990)'
_diffrn_ambient_temperature 293(2)
_diffrn_measured_fraction_theta_full 0.986
_diffrn_measured_fraction_theta_max 0.986
_diffrn_measurement_device_type 'Siemens Smart CCD'
_diffrn_measurement_method 'Narrow frame method'
_diffrn_radiation_monochromator graphite
_diffrn_radiation_source 'fine-focus sealed tube'
_diffrn_radiation_type MoK\a
_diffrn_radiation_wavelength 0.71073
_diffrn_reflns_av_R_equivalents 0.0430
_diffrn_reflns_av_sigmaI/netI 0.0430
_diffrn_reflns_limit_h_max 11
_diffrn_reflns_limit_h_min -11
_diffrn_reflns_limit_k_max 27
_diffrn_reflns_limit_k_min -36
_diffrn_reflns_limit_l_max 9
_diffrn_reflns_limit_l_min -13
_diffrn_reflns_number 5499
_diffrn_reflns_theta_full 25.04
_diffrn_reflns_theta_max 25.04
_diffrn_reflns_theta_min 1.98
_diffrn_standards_decay_% <1.0%
_exptl_absorpt_coefficient_mu 15.274
_exptl_absorpt_correction_T_max 1.000
_exptl_absorpt_correction_T_min 0.502
_exptl_absorpt_correction_type SADABS
_exptl_crystal_colour colorless
_exptl_crystal_density_diffrn 2.681
_exptl_crystal_density_method 'not measured'
_exptl_crystal_description plate
_exptl_crystal_F_000 2536
_exptl_crystal_size_max 0.26
_exptl_crystal_size_mid 0.24
_exptl_crystal_size_min 0.08
_refine_diff_density_max 3.450
_refine_diff_density_min -4.580
_refine_diff_density_rms 0.426
_refine_ls_extinction_coef 0.00016(8)
_refine_ls_extinction_expression Fc^*^=kFc[1+0.001xFc^2^\l^3^/sin(2\q)]^-1/4^
_refine_ls_extinction_method SHELXL
_refine_ls_goodness_of_fit_ref 1.073
_refine_ls_hydrogen_treatment mixed
_refine_ls_matrix_type full
_refine_ls_number_parameters 211
_refine_ls_number_reflns 2967
_refine_ls_number_restraints 0
_refine_ls_restrained_S_all 1.073
_refine_ls_R_factor_all 0.0623
_refine_ls_R_factor_gt 0.0548
_refine_ls_shift/su_max 0.001
_refine_ls_shift/su_mean 0.000
_refine_ls_structure_factor_coef Fsqd
_refine_ls_weighting_details 'calc w=1/[\s^2^(Fo^2^)+(0.1241P)^2^+15.0352P] where P=(Fo^2^+2Fc^2^)/3'
_refine_ls_weighting_scheme calc
_refine_ls_wR_factor_gt 0.1519
_refine_ls_wR_factor_ref 0.1616
_reflns_number_gt 2609
_reflns_number_total 2967
_reflns_threshold_expression >2sigma(I)
_cod_data_source_file b302240b.txt
_cod_data_source_block 2
_cod_depositor_comments
;
The following automatic conversions were performed:
'_symmetry_cell_setting' value 'Monoclinic' changed to 'monoclinic'
according to '/home/saulius/struct/CIF-dictionaries/cif_core.dic'
dictionary named 'cif_core.dic' version 2.4.1 from 2010-06-29.

Automatic conversion script
Id: cif_fix_enum 1527 2010-12-29 10:47:43Z saulius 
;
_cod_original_sg_symbol_H-M I2/a
_cod_database_code 7052501

loop_
_symmetry_equiv_pos_as_xyz
'x, y, z'
'-x+1/2, y, -z'
'x+1/2, y+1/2, z+1/2'
'-x+1, y+1/2, -z+1/2'
'-x, -y, -z'
'x-1/2, -y, z'
'-x+1/2, -y+1/2, -z+1/2'
'x, -y+1/2, z+1/2'

loop_
_atom_site_label
_atom_site_type_symbol
_atom_site_fract_x
_atom_site_fract_y
_atom_site_fract_z
_atom_site_U_iso_or_equiv
_atom_site_adp_type
_atom_site_occupancy
_atom_site_symmetry_multiplicity
_atom_site_calc_flag
_atom_site_refinement_flags
_atom_site_disorder_assembly
_atom_site_disorder_group
Pb1 Pb -0.11869(4) 0.212408(14) 0.86091(4) 0.0192(2) Uani 1 1 d . . .
Pb2 Pb 0.2500 0.250823(19) 0.0000 0.0191(3) Uani 1 2 d S . .
Cl1 Cl -0.2500 0.14161(16) 1.0000 0.0346(10) Uani 1 2 d S . .
Cl2 Cl 0.2500 0.09798(16) 0.0000 0.0385(11) Uani 1 2 d S . .
P1 P 0.0034(3) 0.21076(9) 0.2048(3) 0.0139(6) Uani 1 1 d . . .
P2 P 0.0121(3) 0.15229(10) 0.5943(3) 0.0194(7) Uani 1 1 d . . .
C1 C -0.1067(17) 0.0228(5) 0.1372(15) 0.047(4) Uani 1 1 d . . .
H1A H -0.1163 0.0167 0.0536 0.056 Uiso 1 1 calc R . .
C2 C -0.0108(15) 0.0517(4) 0.1838(13) 0.036(3) Uani 1 1 d . . .
H2A H 0.0450 0.0648 0.1313 0.043 Uiso 1 1 calc R . .
C3 C 0.0032(13) 0.0613(4) 0.3071(12) 0.029(3) Uani 1 1 d . . .
C4 C -0.076(2) 0.0416(6) 0.3887(16) 0.056(5) Uani 1 1 d . . .
H4A H -0.0660 0.0479 0.4723 0.067 Uiso 1 1 calc R . .
C5 C -0.171(2) 0.0119(7) 0.3396(19) 0.084(8) Uani 1 1 d . . .
H5A H -0.2250 -0.0024 0.3917 0.101 Uiso 1 1 calc R . .
C6 C -0.187(2) 0.0034(7) 0.214(2) 0.076(7) Uani 1 1 d . . .
H6A H -0.2530 -0.0157 0.1832 0.091 Uiso 1 1 calc R . .
C7 C 0.1112(12) 0.0928(4) 0.3561(11) 0.023(3) Uani 1 1 d . . .
H7A H 0.1403 0.0856 0.4408 0.028 Uiso 1 1 calc R . .
H7B H 0.1892 0.0899 0.3091 0.028 Uiso 1 1 calc R . .
C8 C -0.0435(11) 0.1489(4) 0.4316(10) 0.021(3) Uani 1 1 d . . .
H8A H -0.1135 0.1274 0.4201 0.025 Uiso 1 1 calc R . .
H8B H -0.0842 0.1758 0.4056 0.025 Uiso 1 1 calc R . .
C9 C 0.0267(11) 0.1540(3) 0.2196(10) 0.013(2) Uani 1 1 d . . .
H9A H -0.0566 0.1401 0.1878 0.016 Uiso 1 1 calc R . .
H9B H 0.0974 0.1454 0.1690 0.016 Uiso 1 1 calc R . .
N1 N 0.0644(8) 0.1387(3) 0.3505(8) 0.017(2) Uani 1 1 d . . .
H11A H 0.1378 0.1544 0.3793 0.021 Uiso 1 1 calc R . .
O11 O 0.0969(8) 0.2309(3) 0.3053(8) 0.027(2) Uani 1 1 d . . .
O12 O -0.1432(8) 0.2209(3) 0.2280(8) 0.0240(19) Uani 1 1 d . . .
O13 O 0.0318(9) 0.2207(3) 0.0739(8) 0.0258(19) Uani 1 1 d . . .
O21 O 0.0188(11) 0.1052(3) 0.6387(9) 0.039(2) Uani 1 1 d . . .
H21A H 0.0437 0.1045 0.7124 0.059 Uiso 1 1 calc R . .
O22 O -0.0980(8) 0.1771(3) 0.6509(7) 0.0239(19) Uani 1 1 d . . .
O23 O 0.1532(8) 0.1710(3) 0.6045(8) 0.030(2) Uani 1 1 d . . .
O1W O -0.2500 0.2657(4) 1.0000 0.022(2) Uani 1 2 d S . .
O2W O 0.3412(8) 0.1831(3) 0.1334(8) 0.027(2) Uani 1 1 d . . .
O3W O -0.0452(13) 0.0847(4) 0.8541(11) 0.064(3) Uani 1 1 d . . .

loop_
_atom_site_aniso_label
_atom_site_aniso_U_11
_atom_site_aniso_U_22
_atom_site_aniso_U_33
_atom_site_aniso_U_23
_atom_site_aniso_U_13
_atom_site_aniso_U_12
Pb1 0.0170(3) 0.0233(4) 0.0175(3) 0.00085(17) 0.00253(19) 0.00073(15)
Pb2 0.0151(4) 0.0211(4) 0.0207(4) 0.000 0.0001(2) 0.000
Cl1 0.037(2) 0.029(3) 0.035(3) 0.000 -0.0081(18) 0.000
Cl2 0.039(3) 0.031(3) 0.047(3) 0.000 0.012(2) 0.000
P1 0.0138(14) 0.0140(15) 0.0139(14) -0.0029(11) 0.0004(10) -0.0015(10)
P2 0.0211(14) 0.0200(17) 0.0173(15) 0.0006(12) 0.0024(11) 0.0023(11)
C1 0.064(10) 0.034(9) 0.041(9) -0.016(7) 0.002(7) -0.020(8)
C2 0.048(8) 0.028(8) 0.033(8) 0.001(6) 0.016(6) -0.001(6)
C3 0.031(7) 0.024(7) 0.033(7) -0.003(6) 0.005(5) -0.001(5)
C4 0.078(12) 0.052(11) 0.041(9) -0.007(8) 0.020(8) -0.030(9)
C5 0.114(18) 0.075(15) 0.069(13) -0.036(12) 0.038(12) -0.075(14)
C6 0.084(15) 0.068(14) 0.077(13) -0.038(11) 0.017(11) -0.054(11)
C7 0.030(6) 0.011(6) 0.030(7) -0.006(5) 0.005(5) 0.002(5)
C8 0.013(5) 0.033(7) 0.019(6) 0.005(5) 0.008(4) 0.007(5)
C9 0.020(5) 0.006(5) 0.015(5) 0.006(4) 0.004(4) 0.007(4)
N1 0.012(4) 0.023(5) 0.018(5) -0.004(4) 0.002(3) -0.006(4)
O11 0.028(5) 0.016(5) 0.036(5) -0.014(4) -0.005(4) -0.008(4)
O12 0.015(4) 0.032(5) 0.026(5) 0.002(4) 0.005(3) 0.007(3)
O13 0.024(4) 0.031(5) 0.025(5) 0.004(4) 0.011(3) 0.000(3)
O21 0.069(7) 0.020(5) 0.032(5) 0.010(4) 0.015(5) 0.010(4)
O22 0.022(4) 0.031(5) 0.019(4) -0.005(4) 0.002(3) 0.002(3)
O23 0.013(4) 0.043(6) 0.033(5) -0.006(4) 0.000(3) 0.006(4)
O1W 0.023(6) 0.023(7) 0.018(6) 0.000 -0.002(4) 0.000
O2W 0.026(5) 0.033(5) 0.023(5) -0.002(4) -0.002(3) -0.006(4)
O3W 0.058(7) 0.082(10) 0.053(7) 0.025(6) 0.015(6) 0.002(6)

loop_
_atom_type_symbol
_atom_type_description
_atom_type_scat_dispersion_real
_atom_type_scat_dispersion_imag
_atom_type_scat_source
C C 0.0033 0.0016 'International Tables Vol C Tables 4.2.6.8 and 6.1.1.4'
H H 0.0000 0.0000 'International Tables Vol C Tables 4.2.6.8 and 6.1.1.4'
N N 0.0061 0.0033 'International Tables Vol C Tables 4.2.6.8 and 6.1.1.4'
O O 0.0106 0.0060 'International Tables Vol C Tables 4.2.6.8 and 6.1.1.4'
P P 0.1023 0.0942 'International Tables Vol C Tables 4.2.6.8 and 6.1.1.4'
Cl Cl 0.1484 0.1585 'International Tables Vol C Tables 4.2.6.8 and 6.1.1.4'
Pb Pb -3.3944 10.1111 'International Tables Vol C Tables 4.2.6.8 and 6.1.1.4'

loop_
_geom_angle_atom_site_label_1
_geom_angle_atom_site_label_2
_geom_angle_atom_site_label_3
_geom_angle
_geom_angle_site_symmetry_1
_geom_angle_site_symmetry_3
_geom_angle_publ_flag
O12 Pb1 O12 69.6(3) 2_456 8 ?
O12 Pb1 O22 81.3(3) 2_456 . ?
O12 Pb1 O22 81.9(3) 8 . ?
O12 Pb1 O13 140.2(3) 2_456 1_556 ?
O12 Pb1 O13 115.7(3) 8 1_556 ?
O22 Pb1 O13 137.6(3) . 1_556 ?
O12 Pb1 O1W 70.2(2) 2_456 . ?
O12 Pb1 O1W 77.4(3) 8 . ?
O22 Pb1 O1W 149.15(18) . . ?
O13 Pb1 O1W 72.78(19) 1_556 . ?
O12 Pb1 Cl1 80.9(2) 2_456 . ?
O12 Pb1 Cl1 149.44(18) 8 . ?
O22 Pb1 Cl1 101.6(2) . . ?
O13 Pb1 Cl1 82.30(18) 1_556 . ?
O1W Pb1 Cl1 85.6(2) . . ?
O13 Pb2 O13 136.4(4) 2 . ?
O13 Pb2 O11 83.9(3) 2 7 ?
O13 Pb2 O11 105.9(3) . 7 ?
O13 Pb2 O11 105.9(3) 2 8_554 ?
O13 Pb2 O11 83.9(3) . 8_554 ?
O11 Pb2 O11 154.1(4) 7 8_554 ?
O13 Pb2 O2W 77.6(3) 2 2 ?
O13 Pb2 O2W 68.0(3) . 2 ?
O11 Pb2 O2W 140.4(3) 7 2 ?
O11 Pb2 O2W 65.5(3) 8_554 2 ?
O13 Pb2 O2W 68.0(3) 2 . ?
O13 Pb2 O2W 77.6(3) . . ?
O11 Pb2 O2W 65.5(3) 7 . ?
O11 Pb2 O2W 140.4(3) 8_554 . ?
O2W Pb2 O2W 75.2(4) 2 . ?
Pb1 Cl1 Pb1 86.25(13) . 2_457 ?
O11 P1 O13 116.4(5) . . ?
O11 P1 O12 108.6(5) . . ?
O13 P1 O12 112.0(5) . . ?
O11 P1 C9 106.6(5) . . ?
O13 P1 C9 104.8(5) . . ?
O12 P1 C9 107.9(5) . . ?
O23 P2 O22 117.5(5) . . ?
O23 P2 O21 109.6(5) . . ?
O22 P2 O21 112.0(5) . . ?
O23 P2 C8 106.8(5) . . ?
O22 P2 C8 105.4(5) . . ?
O21 P2 C8 104.5(6) . . ?
C6 C1 C2 119.4(15) . . ?
C3 C2 C1 120.7(13) . . ?
C2 C3 C4 121.4(13) . . ?
C2 C3 C7 119.5(12) . . ?
C4 C3 C7 119.1(13) . . ?
C3 C4 C5 116.9(16) . . ?
C6 C5 C4 121.1(17) . . ?
C1 C6 C5 120.5(16) . . ?
N1 C7 C3 113.9(10) . . ?
N1 C8 P2 115.3(7) . . ?
N1 C9 P1 114.6(7) . . ?
C8 N1 C7 114.5(9) . . ?
C8 N1 C9 111.4(8) . . ?
C7 N1 C9 112.8(8) . . ?
P1 O11 Pb2 167.1(6) . 7 ?
P1 O12 Pb1 142.6(5) . 2_456 ?
P1 O12 Pb1 103.0(4) . 8_554 ?
Pb1 O12 Pb1 110.4(3) 2_456 8_554 ?
P1 O13 Pb2 127.6(5) . . ?
P1 O13 Pb1 131.9(5) . 1_554 ?
Pb2 O13 Pb1 100.5(3) . 1_554 ?
P2 O22 Pb1 134.8(4) . . ?
Pb1 O1W Pb1 102.5(4) 2_457 . ?

loop_
_geom_bond_atom_site_label_1
_geom_bond_atom_site_label_2
_geom_bond_distance
_geom_bond_site_symmetry_2
_geom_bond_publ_flag
Pb1 O12 2.480(8) 2_456 ?
Pb1 O12 2.552(9) 8 ?
Pb1 O22 2.574(8) . ?
Pb1 O13 2.658(9) 1_556 ?
Pb1 O1W 2.679(8) . ?
Pb1 Cl1 3.055(4) . ?
Pb2 O13 2.557(8) 2 ?
Pb2 O13 2.557(8) . ?
Pb2 O11 2.561(8) 7 ?
Pb2 O11 2.561(8) 8_554 ?
Pb2 O2W 2.692(9) 2 ?
Pb2 O2W 2.692(9) . ?
Cl1 Pb1 3.055(4) 2_457 ?
P1 O11 1.510(8) . ?
P1 O13 1.515(9) . ?
P1 O12 1.530(8) . ?
P1 C9 1.806(10) . ?
P2 O23 1.511(9) . ?
P2 O22 1.518(8) . ?
P2 O21 1.559(9) . ?
P2 C8 1.814(12) . ?
C1 C6 1.36(3) . ?
C1 C2 1.38(2) . ?
C2 C3 1.375(19) . ?
C3 C4 1.39(2) . ?
C3 C7 1.519(17) . ?
C4 C5 1.40(2) . ?
C5 C6 1.39(3) . ?
C7 N1 1.519(15) . ?
C8 N1 1.485(13) . ?
C9 N1 1.523(13) . ?
O11 Pb2 2.561(8) 7 ?
O12 Pb1 2.480(8) 2_456 ?
O12 Pb1 2.552(9) 8_554 ?
O13 Pb1 2.658(9) 1_554 ?
O1W Pb1 2.679(8) 2_457 ?
